data_4033004
loop_
_publ_author_name
'Kumar, Ritush'
'Asthana, Mrityunjaya'
'Singh, Radhey M.'

_publ_section_title
;
 Pd-Catalyzed One-Pot Stepwise Synthesis of Benzo[b][1,6]naphthyridines
 from 2-Chloroquinoline-3-carbonitriles Using Sulfur and Amines As
 Nucleophiles.
;
_journal_issue 21
_journal_name_full 'The Journal of organic chemistry'
_journal_page_first 11531
_journal_page_last 11542
_journal_paper_doi 10.1021/acs.joc.7b02147
_journal_volume 82
_journal_year 2017
_chemical_formula_sum 'C21 H19 N3'
_chemical_formula_weight 313.39
_space_group_IT_number 1
_symmetry_cell_setting triclinic
_symmetry_Int_Tables_number 1
_symmetry_space_group_name_Hall 'P 1'
_symmetry_space_group_name_H-M 'P 1'
_atom_sites_solution_hydrogens geom
_atom_sites_solution_primary direct
_atom_sites_solution_secondary difmap
_audit_creation_method SHELXL-97
_cell_angle_alpha 76.25(16)
_cell_angle_beta 85.06(12)
_cell_angle_gamma 86.46(16)
_cell_formula_units_Z 2
_cell_length_a 9.405(15)
_cell_length_b 9.59(2)
_cell_length_c 9.930(13)
_cell_measurement_reflns_used 2020
_cell_measurement_temperature 293(2)
_cell_measurement_theta_max 32.3216
_cell_measurement_theta_min 3.0426
_cell_volume 866(3)
_computing_structure_refinement 'SHELXL-97 (Sheldrick, 2008)'
_diffrn_ambient_temperature 293(2)
_diffrn_detector_area_resol_mean 16.0938
_diffrn_measured_fraction_theta_full 0.997
_diffrn_measured_fraction_theta_max 0.997
_diffrn_measurement_device_type 'Xcalibur, Eos'
_diffrn_radiation_monochromator graphite
_diffrn_radiation_type MoK\a
_diffrn_radiation_wavelength 0.71073
_diffrn_reflns_av_R_equivalents 0.0342
_diffrn_reflns_av_sigmaI/netI 0.0528
_diffrn_reflns_limit_h_max 11
_diffrn_reflns_limit_h_min -10
_diffrn_reflns_limit_k_max 9
_diffrn_reflns_limit_k_min -11
_diffrn_reflns_limit_l_max 11
_diffrn_reflns_limit_l_min -11
_diffrn_reflns_number 9516
_diffrn_reflns_theta_full 25.00
_diffrn_reflns_theta_max 25.00
_diffrn_reflns_theta_min 3.02
_diffrn_source 'fine-focus sealed tube'
_exptl_absorpt_coefficient_mu 0.072
_exptl_absorpt_correction_T_max 0.989
_exptl_absorpt_correction_T_min 0.983
_exptl_absorpt_correction_type multi-scan
_exptl_absorpt_process_details 'CrysAlisPro, Agilent Technologies'
_exptl_crystal_colour yellow
_exptl_crystal_density_diffrn 1.202
_exptl_crystal_density_method 'not measured'
_exptl_crystal_description block
_exptl_crystal_F_000 332.0
_exptl_crystal_size_max 0.24
_exptl_crystal_size_mid 0.20
_exptl_crystal_size_min 0.16
_refine_diff_density_max 0.166
_refine_diff_density_min -0.199
_refine_diff_density_rms 0.049
_refine_ls_abs_structure_details 'Flack H D (1983), Acta Cryst. A39, 876-881'
_refine_ls_abs_structure_Flack 0(6)
_refine_ls_extinction_method none
_refine_ls_goodness_of_fit_ref 0.983
_refine_ls_hydrogen_treatment mixed
_refine_ls_matrix_type full
_refine_ls_number_parameters 433
_refine_ls_number_reflns 4135
_refine_ls_number_restraints 3
_refine_ls_restrained_S_all 0.983
_refine_ls_R_factor_all 0.0845
_refine_ls_R_factor_gt 0.0514
_refine_ls_shift/su_max 1.819
_refine_ls_shift/su_mean 0.372
_refine_ls_structure_factor_coef Fsqd
_refine_ls_weighting_details 'calc w=1/[\s^2^(Fo^2^)+(0.0785P)^2^+0.0000P] where P=(Fo^2^+2Fc^2^)/3'
_refine_ls_weighting_scheme calc
_refine_ls_wR_factor_gt 0.0545
_refine_ls_wR_factor_ref 0.1773
_reflns_number_gt 2716
_reflns_number_total 6116[3058]
_reflns_threshold_expression >2\s(I)
_cod_data_source_file jo7b02147_si_002.cif
_cod_data_source_block rkipr_compound_9c
_cod_depositor_comments 'Adding full bibliography for 4033002--4033004.cif.'
_cod_database_code 4033004

loop_
_symmetry_equiv_pos_as_xyz
'x, y, z'

loop_
_atom_site_label
_atom_site_type_symbol
_atom_site_fract_x
_atom_site_fract_y
_atom_site_fract_z
_atom_site_U_iso_or_equiv
_atom_site_adp_type
_atom_site_occupancy
_atom_site_symmetry_multiplicity
_atom_site_calc_flag
_atom_site_refinement_flags
N001 C 1.2277(9) 0.5384(10) -0.2251(9) 0.077(3) Uani 1 1 d .
H001 H 1.3073 0.5796 -0.2782 0.092 Uiso 1 1 calc R
N002 N 0.6281(6) 0.1536(7) 0.1118(6) 0.0605(18) Uani 1 1 d .
H002 H 0.6442 0.0937 0.0596 0.073 Uiso 1 1 calc R
N003 N 0.8477(6) 0.6700(6) 0.3134(6) 0.0524(14) Uani 1 1 d .
N004 N 0.8561(5) 0.0423(6) -0.0126(6) 0.0475(14) Uani 1 1 d .
N005 C 0.9211(6) 0.0248(6) 0.1000(6) 0.0404(15) Uani 1 1 d .
C111 C 0.7110(6) 0.1383(7) 0.2123(7) 0.0431(16) Uani 1 1 d .
N007 C 1.1409(7) -0.0607(7) -0.0037(6) 0.0477(16) Uani 1 1 d .
H007 H 1.2350 -0.0963 0.0012 0.057 Uiso 1 1 calc R
N008 C 0.6419(6) 0.7463(7) 0.1903(7) 0.0430(17) Uani 1 1 d .
C009 C 0.8618(6) 0.6422(8) 0.0871(7) 0.0463(16) Uani 1 1 d .
H009 H 0.8163 0.6603 0.0048 0.056 Uiso 1 1 calc R
C010 C 0.6512(7) 0.1898(8) 0.3344(7) 0.0507(17) Uani 1 1 d .
C011 C 1.0663(6) -0.0325(7) 0.1078(6) 0.0469(17) Uani 1 1 d .
C012 C 0.9359(8) 0.0117(8) -0.1245(6) 0.0513(18) Uani 1 1 d .
C013 N 1.0750(6) 0.5550(7) 0.1906(6) 0.0653(18) Uani 1 1 d .
H013 H 1.0534 0.6081 0.2486 0.078 Uiso 1 1 calc R
C014 C 0.6253(7) 0.7457(7) 0.4266(7) 0.0504(18) Uani 1 1 d .
C016 C 0.5732(7) 0.7754(8) 0.0684(8) 0.0548(19) Uani 1 1 d .
C017 C 1.0529(6) 0.5257(7) -0.0343(7) 0.0428(16) Uani 1 1 d .
C018 C 0.7200(7) 0.2917(9) 0.3748(8) 0.057(2) Uani 1 1 d .
H018 H 0.8017 0.3309 0.3240 0.068 Uiso 1 1 calc R
C019 C 0.5637(7) 0.7734(8) 0.3036(8) 0.055(2) Uani 1 1 d .
H019 H 0.4700 0.8102 0.2971 0.066 Uiso 1 1 calc R
C020 C 0.5095(6) 0.2608(9) 0.0751(7) 0.0530(17) Uani 1 1 d .
H020 H 0.4644 0.2772 0.1631 0.064 Uiso 1 1 calc R
C021 C 0.5266(8) 0.1341(9) 0.4099(8) 0.064(2) Uani 1 1 d .
H021 H 0.4789 0.0649 0.3821 0.077 Uiso 1 1 calc R
C022 C 0.9933(7) 0.5762(8) 0.0843(7) 0.0472(17) Uani 1 1 d .
C023 C 1.1337(7) -0.0625(9) 0.2320(8) 0.057(2) Uani 1 1 d .
C024 C 0.7750(7) 0.6987(8) 0.4247(7) 0.0529(17) Uani 1 1 d .
C025 C 1.1951(7) 0.4549(9) 0.2216(8) 0.0582(19) Uani 1 1 d .
H025 H 1.2429 0.4380 0.1349 0.070 Uiso 1 1 calc R
C026 C 1.0764(8) -0.0365(8) -0.1239(7) 0.054(2) Uani 1 1 d .
C027 C 1.1565(10) 0.4370(11) -0.2641(9) 0.081(3) Uani 1 1 d .
H027 H 1.1934 0.4025 -0.3405 0.098 Uiso 1 1 calc R
C028 C 0.8454(6) 0.0705(7) 0.2135(7) 0.0450(16) Uani 1 1 d .
H028 H 0.8904 0.0531 0.2960 0.054 Uiso 1 1 calc R
C029 C 0.7864(6) 0.6861(7) 0.1975(6) 0.0473(17) Uani 1 1 d .
C030 C 1.1543(10) -0.0585(10) -0.2474(8) 0.079(3) Uani 1 1 d .
H030 H 1.2498 -0.0897 -0.2505 0.095 Uiso 1 1 calc R
C031 C 0.4015(8) 0.1968(11) 0.0124(10) 0.080(3) Uani 1 1 d .
H03A H 0.3725 0.1087 0.0745 0.120 Uiso 1 1 calc R
H03B H 0.4414 0.1777 -0.0740 0.120 Uiso 1 1 calc R
H03C H 0.3201 0.2624 -0.0043 0.120 Uiso 1 1 calc R
C032 C 1.0310(9) 0.3837(10) -0.1937(9) 0.071(2) Uani 1 1 d .
H032 H 0.9819 0.3176 -0.2250 0.086 Uiso 1 1 calc R
C033 C 0.8553(11) 0.0351(11) -0.2431(8) 0.085(3) Uani 1 1 d .
H033 H 0.7586 0.0621 -0.2430 0.102 Uiso 1 1 calc R
C034 C 1.2944(8) 0.5182(10) 0.2937(10) 0.086(3) Uani 1 1 d .
H03D H 1.3238 0.6085 0.2359 0.129 Uiso 1 1 calc R
H03E H 1.3766 0.4544 0.3132 0.129 Uiso 1 1 calc R
H03F H 1.2479 0.5333 0.3793 0.129 Uiso 1 1 calc R
C035 C 0.5546(9) 0.7670(10) 0.5454(8) 0.065(2) Uani 1 1 d .
H035 H 0.4592 0.7990 0.5439 0.078 Uiso 1 1 calc R
C036 N 0.5116(7) 0.8024(11) -0.0276(7) 0.086(3) Uani 1 1 d .
C037 C 0.6151(11) 0.7445(11) 0.6590(9) 0.084(3) Uani 1 1 d .
H037 H 0.5649 0.7592 0.7396 0.100 Uiso 1 1 calc R
C038 C 0.8344(9) 0.6766(9) 0.5439(8) 0.066(2) Uani 1 1 d .
H038 H 0.9302 0.6463 0.5464 0.080 Uiso 1 1 calc R
C039 C 1.1407(10) 0.3147(12) 0.3113(14) 0.118(4) Uani 1 1 d .
H03G H 1.0742 0.2772 0.2621 0.177 Uiso 1 1 calc R
H03H H 1.0938 0.3314 0.3961 0.177 Uiso 1 1 calc R
H03I H 1.2196 0.2467 0.3323 0.177 Uiso 1 1 calc R
C040 C 0.6688(9) 0.3346(10) 0.4881(9) 0.076(2) Uani 1 1 d .
H040 H 0.7146 0.4054 0.5155 0.091 Uiso 1 1 calc R
C041 C 0.9798(7) 0.4288(9) -0.0781(8) 0.061(2) Uani 1 1 d .
H041 H 0.8955 0.3937 -0.0295 0.073 Uiso 1 1 calc R
C042 C 0.5594(9) 0.4035(12) -0.0078(12) 0.091(3) Uani 1 1 d .
H04A H 0.6279 0.4377 0.0417 0.136 Uiso 1 1 calc R
H04B H 0.4793 0.4710 -0.0221 0.136 Uiso 1 1 calc R
H04C H 0.6029 0.3931 -0.0962 0.136 Uiso 1 1 calc R
C043 C 1.1800(8) 0.5769(9) -0.1086(8) 0.0599(19) Uani 1 1 d .
H043 H 1.2324 0.6393 -0.0757 0.072 Uiso 1 1 calc R
C044 C 0.7649(12) 0.6952(11) 0.6598(9) 0.091(3) Uani 1 1 d .
H044 H 0.8112 0.6771 0.7416 0.109 Uiso 1 1 calc R
C045 C 0.5480(10) 0.2757(11) 0.5664(9) 0.073(3) Uani 1 1 d .
H045 H 0.5179 0.3023 0.6488 0.087 Uiso 1 1 calc R
C046 C 0.9379(13) 0.0128(12) -0.3578(9) 0.098(3) Uani 1 1 d .
H046 H 0.8935 0.0289 -0.4406 0.118 Uiso 1 1 calc R
C047 C 1.0746(14) -0.0292(11) -0.3615(8) 0.100(4) Uani 1 1 d .
H047 H 1.1193 -0.0396 -0.4460 0.120 Uiso 1 1 calc R
C048 C 0.4754(9) 0.1815(11) 0.5242(9) 0.078(3) Uani 1 1 d .
H048 H 0.3902 0.1482 0.5723 0.094 Uiso 1 1 calc R
N111 N 1.1926(7) -0.0865(10) 0.3266(7) 0.083(2) Uani 1 1 d .

loop_
_atom_site_aniso_label
_atom_site_aniso_U_11
_atom_site_aniso_U_22
_atom_site_aniso_U_33
_atom_site_aniso_U_23
_atom_site_aniso_U_13
_atom_site_aniso_U_12
N001 0.084(6) 0.070(6) 0.070(5) -0.011(5) 0.017(5) -0.004(5)
N002 0.047(3) 0.072(5) 0.075(4) -0.043(4) -0.015(3) 0.024(3)
N003 0.055(3) 0.054(4) 0.051(3) -0.017(3) -0.016(3) 0.016(3)
N004 0.047(3) 0.053(4) 0.046(3) -0.020(3) -0.005(2) 0.001(3)
N005 0.040(3) 0.038(3) 0.044(4) -0.012(3) -0.002(3) 0.003(3)
C111 0.029(3) 0.044(4) 0.060(4) -0.019(3) -0.007(3) 0.006(3)
N007 0.045(4) 0.046(4) 0.048(3) -0.003(3) -0.005(3) 0.004(3)
N008 0.029(3) 0.049(4) 0.052(4) -0.017(3) -0.005(3) 0.006(3)
C009 0.040(3) 0.058(4) 0.044(4) -0.018(3) -0.008(3) 0.007(3)
C010 0.051(4) 0.052(4) 0.050(4) -0.016(3) -0.002(3) 0.004(3)
C011 0.052(3) 0.049(4) 0.042(3) -0.018(3) -0.002(3) 0.003(3)
C012 0.077(5) 0.047(4) 0.032(3) -0.012(3) -0.004(3) -0.008(3)
C013 0.064(4) 0.071(5) 0.070(4) -0.030(4) -0.032(3) 0.024(3)
C014 0.056(4) 0.044(4) 0.051(4) -0.013(3) -0.001(3) 0.001(3)
C016 0.045(4) 0.062(5) 0.061(5) -0.027(4) 0.003(4) 0.010(4)
C017 0.031(3) 0.039(4) 0.056(4) -0.009(3) -0.002(3) 0.013(3)
C018 0.058(4) 0.055(5) 0.057(4) -0.016(4) 0.000(3) -0.004(4)
C019 0.047(4) 0.063(5) 0.064(5) -0.036(4) 0.008(3) -0.001(4)
C020 0.036(3) 0.067(5) 0.054(4) -0.015(4) -0.011(3) 0.018(3)
C021 0.060(4) 0.059(5) 0.073(5) -0.019(4) 0.008(4) -0.003(4)
C022 0.049(4) 0.047(4) 0.047(4) -0.013(3) -0.007(3) 0.006(3)
C023 0.038(3) 0.083(6) 0.052(4) -0.025(4) -0.008(3) 0.018(4)
C024 0.052(4) 0.044(4) 0.063(4) -0.016(3) -0.011(3) 0.015(3)
C025 0.044(4) 0.054(5) 0.081(5) -0.026(4) -0.013(4) 0.010(3)
C026 0.067(5) 0.054(5) 0.044(4) -0.020(3) 0.010(3) -0.005(4)
C027 0.093(6) 0.096(8) 0.050(5) -0.017(5) 0.005(5) 0.017(6)
C028 0.042(3) 0.047(4) 0.047(4) -0.013(3) -0.002(3) 0.004(3)
C029 0.045(4) 0.051(4) 0.047(4) -0.013(3) -0.007(3) -0.001(3)
C030 0.107(6) 0.077(6) 0.052(5) -0.022(4) 0.016(5) -0.003(5)
C031 0.048(3) 0.087(6) 0.116(7) -0.044(5) -0.009(4) -0.004(4)
C032 0.082(6) 0.068(6) 0.067(5) -0.025(4) -0.010(4) 0.014(5)
C033 0.122(7) 0.098(7) 0.039(4) -0.020(4) -0.026(4) 0.006(5)
C034 0.068(5) 0.082(6) 0.111(7) -0.021(5) -0.055(4) 0.020(4)
C035 0.074(5) 0.064(5) 0.055(5) -0.018(4) 0.012(4) 0.006(4)
C036 0.064(4) 0.142(8) 0.062(4) -0.047(5) -0.019(4) 0.023(5)
C037 0.098(6) 0.092(7) 0.059(5) -0.022(5) 0.008(4) 0.009(5)
C038 0.070(4) 0.066(5) 0.070(5) -0.030(4) -0.022(3) 0.020(4)
C039 0.068(5) 0.068(6) 0.203(12) 0.009(7) -0.039(6) -0.006(5)
C040 0.085(5) 0.077(6) 0.078(6) -0.043(5) -0.011(5) 0.001(5)
C041 0.047(4) 0.067(5) 0.072(5) -0.030(4) 0.001(3) 0.007(4)
C042 0.057(4) 0.067(6) 0.142(9) -0.014(6) -0.009(5) 0.008(5)
C043 0.059(4) 0.055(5) 0.061(4) -0.006(4) 0.000(4) 0.003(4)
C044 0.132(9) 0.083(7) 0.059(6) -0.016(5) -0.024(5) -0.003(6)
C045 0.092(6) 0.070(7) 0.056(5) -0.022(5) -0.004(5) 0.030(5)
C046 0.156(10) 0.097(8) 0.049(5) -0.035(5) -0.032(5) 0.035(7)
C047 0.187(10) 0.077(7) 0.038(4) -0.027(4) 0.005(6) 0.006(7)
C048 0.058(5) 0.092(7) 0.069(5) -0.004(5) 0.026(4) 0.017(5)
N111 0.066(4) 0.122(7) 0.068(5) -0.042(5) -0.023(4) 0.042(4)

loop_
_atom_type_symbol
_atom_type_description
_atom_type_scat_dispersion_real
_atom_type_scat_dispersion_imag
_atom_type_scat_source
C C 0.0033 0.0016 'International Tables Vol C Tables 4.2.6.8 and 6.1.1.4'
H H 0.0000 0.0000 'International Tables Vol C Tables 4.2.6.8 and 6.1.1.4'
N N 0.0061 0.0033 'International Tables Vol C Tables 4.2.6.8 and 6.1.1.4'

loop_
_geom_angle_atom_site_label_1
_geom_angle_atom_site_label_2
_geom_angle_atom_site_label_3
_geom_angle
C027 N001 C043 118.0(8)
C027 N001 H001 121.4
C043 N001 H001 120.7
C111 N002 C020 128.4(6)
C111 N002 H002 115.6
C020 N002 H002 115.9
C024 N003 C029 120.4(6)
N005 N004 C012 116.0(6)
N004 N005 C028 117.1(5)
N004 N005 C011 121.2(5)
C028 N005 C011 121.6(6)
N002 C111 C028 124.1(6)
N002 C111 C010 116.0(5)
C028 C111 C010 119.8(6)
C011 N007 C026 118.4(6)
C011 N007 H007 120.7
C026 N007 H007 120.9
C019 N008 C016 116.0(6)
C019 N008 C029 122.1(7)
C016 N008 C029 121.8(5)
C022 C009 C029 128.2(7)
C022 C009 H009 115.7
C029 C009 H009 116.1
C018 C010 C021 119.9(6)
C018 C010 C111 119.0(6)
C021 C010 C111 121.1(6)
N007 C011 C023 117.4(6)
N007 C011 N005 120.9(6)
C023 C011 N005 121.7(5)
C026 C012 N004 124.8(6)
C026 C012 C033 123.5(6)
N004 C012 C033 111.7(7)
C022 C013 C025 128.7(6)
C022 C013 H013 115.8
C025 C013 H013 115.5
C019 C014 C035 122.6(7)
C019 C014 C024 116.9(6)
C035 C014 C024 120.5(7)
C036 C016 N008 176.4(7)
C041 C017 C043 119.4(7)
C041 C017 C022 118.3(6)
C043 C017 C022 122.2(7)
C040 C018 C010 119.0(7)
C040 C018 H018 120.3
C010 C018 H018 120.7
C014 C019 N008 118.6(6)
C014 C019 H019 120.6
N008 C019 H019 120.8
C031 C020 C042 115.3(7)
C031 C020 N002 108.8(7)
C042 C020 N002 112.9(6)
C031 C020 H020 106.3
C042 C020 H020 106.6
N002 C020 H020 106.4
C048 C021 C010 119.9(8)
C048 C021 H021 119.9
C010 C021 H021 120.2
C013 C022 C009 122.1(6)
C013 C022 C017 116.0(6)
C009 C022 C017 121.9(7)
N111 C023 C011 176.8(7)
N003 C024 C038 120.7(7)
N003 C024 C014 123.0(6)
C038 C024 C014 116.1(7)
C013 C025 C034 108.1(7)
C013 C025 C039 108.5(6)
C034 C025 C039 111.5(8)
C013 C025 H025 109.6
C034 C025 H025 109.6
C039 C025 H025 109.5
N007 C026 C012 118.5(5)
N007 C026 C030 120.3(7)
C012 C026 C030 121.2(7)
N001 C027 C032 122.0(8)
N001 C027 H027 118.9
C032 C027 H027 119.1
C111 C028 N005 126.0(7)
C111 C028 H028 117.2
N005 C028 H028 116.8
N003 C029 C009 118.6(6)
N003 C029 N008 118.5(5)
C009 C029 N008 122.8(6)
C047 C030 C026 113.6(9)
C047 C030 H030 123.2
C026 C030 H030 123.2
C020 C031 H03A 109.6
C020 C031 H03B 109.5
H03A C031 H03B 109.5
C020 C031 H03C 109.3
H03A C031 H03C 109.5
H03B C031 H03C 109.5
C041 C032 C027 119.3(9)
C041 C032 H032 120.3
C027 C032 H032 120.4
C046 C033 C012 111.6(9)
C046 C033 H033 124.3
C012 C033 H033 124.1
C025 C034 H03D 109.6
C025 C034 H03E 109.6
H03D C034 H03E 109.5
C025 C034 H03F 109.3
H03D C034 H03F 109.5
H03E C034 H03F 109.5
C037 C035 C014 121.8(8)
C037 C035 H035 119.0
C014 C035 H035 119.1
C035 C037 C044 118.6(8)
C035 C037 H037 121.0
C044 C037 H037 120.5
C044 C038 C024 123.3(8)
C044 C038 H038 118.2
C024 C038 H038 118.4
C025 C039 H03G 109.9
C025 C039 H03H 109.2
H03G C039 H03H 109.5
C025 C039 H03I 109.3
H03G C039 H03I 109.5
H03H C039 H03I 109.5
C018 C040 C045 121.3(8)
C018 C040 H040 119.4
C045 C040 H040 119.3
C032 C041 C017 119.4(7)
C032 C041 H041 120.4
C017 C041 H041 120.2
C020 C042 H04A 109.0
C020 C042 H04B 109.6
H04A C042 H04B 109.5
C020 C042 H04C 109.8
H04A C042 H04C 109.5
H04B C042 H04C 109.5
N001 C043 C017 121.6(8)
N001 C043 H043 119.3
C017 C043 H043 119.1
C038 C044 C037 119.7(9)
C038 C044 H044 120.2
C037 C044 H044 120.1
C040 C045 C048 120.3(8)
C040 C045 H045 119.7
C048 C045 H045 120.0
C047 C046 C033 126.1(9)
C047 C046 H046 117.0
C033 C046 H046 116.8
C046 C047 C030 123.7(8)
C046 C047 H047 118.3
C030 C047 H047 118.0
C021 C048 C045 119.4(7)
C021 C048 H048 120.6
C045 C048 H048 120.0

loop_
_geom_bond_atom_site_label_1
_geom_bond_atom_site_label_2
_geom_bond_distance
N001 C027 1.361(14)
N001 C043 1.329(11)
N001 H001 0.9300
N002 C111 1.294(9)
N002 C020 1.478(10)
N002 H002 0.8600
N003 C024 1.325(9)
N003 C029 1.304(9)
N004 N005 1.291(8)
N004 C012 1.367(8)
N005 C028 1.423(8)
N005 C011 1.442(9)
C111 C028 1.385(9)
C111 C010 1.471(9)
N007 C011 1.333(9)
N007 C026 1.350(10)
N007 H007 0.9300
N008 C019 1.360(9)
N008 C016 1.382(10)
N008 C029 1.444(9)
C009 C022 1.355(10)
C009 C029 1.390(9)
C009 H009 0.9300
C010 C018 1.358(10)
C010 C021 1.398(9)
C011 C023 1.396(10)
C012 C026 1.372(10)
C012 C033 1.421(11)
C013 C022 1.329(9)
C013 C025 1.441(10)
C013 H013 0.8600
C014 C019 1.359(10)
C014 C035 1.355(10)
C014 C024 1.452(10)
C016 C036 1.128(10)
C017 C041 1.359(10)
C017 C043 1.402(9)
C017 C022 1.435(9)
C018 C040 1.330(10)
C018 H018 0.9300
C019 H019 0.9300
C020 C031 1.471(11)
C020 C042 1.500(13)
C020 H020 0.9800
C021 C048 1.360(12)
C021 H021 0.9300
C023 N111 1.101(10)
C024 C038 1.318(11)
C025 C034 1.465(11)
C025 C039 1.517(13)
C025 H025 0.9800
C026 C030 1.426(10)
C027 C032 1.380(12)
C027 H027 0.9300
C028 H028 0.9300
C030 C047 1.376(14)
C030 H030 0.9300
C031 H03A 0.9600
C031 H03B 0.9600
C031 H03C 0.9600
C032 C041 1.361(10)
C032 H032 0.9300
C033 C046 1.375(13)
C033 H033 0.9300
C034 H03D 0.9600
C034 H03E 0.9600
C034 H03F 0.9600
C035 C037 1.274(13)
C035 H035 0.9300
C037 C044 1.459(15)
C037 H037 0.9300
C038 C044 1.318(12)
C038 H038 0.9300
C039 H03G 0.9600
C039 H03H 0.9600
C039 H03I 0.9600
C040 C045 1.390(12)
C040 H040 0.9300
C041 H041 0.9300
C042 H04A 0.9600
C042 H04B 0.9600
C042 H04C 0.9600
C043 H043 0.9300
C044 H044 0.9300
C045 C048 1.328(14)
C045 H045 0.9300
C046 C047 1.324(16)
C046 H046 0.9300
C047 H047 0.9300
C048 H048 0.9300
